data_7238104
loop_
_publ_author_name
'Zhang, Hong-Tao'
'Li, Yi-Zhi'
'Wang, Hua-Qin'
'Nfor, Emmanuel N.'
'You, Xiao-Zeng'

_publ_section_title
;
 From loop-like chain to helix: a result of symmetry breaking triggered by
 the replacement of coordination water
;
_journal_issue 94
_journal_name_full CrystEngComm
_journal_page_first 578
_journal_paper_doi 10.1039/b510446g
_journal_volume 7
_journal_year 2005
_chemical_formula_moiety '2(C26 H18 Cd2 N4 O13), 1.5(H4 O2) '
_chemical_formula_sum 'C52 H42 Cd4 N8 O29'
_chemical_formula_weight 1692.54
_space_group_IT_number 2
_space_group_name_Hall '-P 1'
_space_group_name_H-M_alt 'P -1'
_symmetry_cell_setting triclinic
_symmetry_space_group_name_Hall '-P 1'
_symmetry_space_group_name_H-M 'P -1'
_atom_sites_solution_hydrogens geom
_atom_sites_solution_primary direct
_atom_sites_solution_secondary difmap
_audit_creation_method SHELXL-97
_cell_angle_alpha 78.35(2)
_cell_angle_beta 84.08(2)
_cell_angle_gamma 81.40(3)
_cell_formula_units_Z 1
_cell_length_a 8.1781(9)
_cell_length_b 10.4752(12)
_cell_length_c 17.291(2)
_cell_measurement_reflns_used 922
_cell_measurement_temperature 298(2)
_cell_measurement_theta_max 19.94
_cell_measurement_theta_min 2.41
_cell_volume 1430.4(3)
_computing_cell_refinement 'Bruker SMART'
_computing_data_collection 'Bruker SMART'
_computing_data_reduction 'Bruker SAINT'
_computing_structure_refinement 'SHELXL-97 (Sheldrick, 1997)'
_computing_structure_solution 'SHELXS-97 (Sheldrick, 1990)'
_diffrn_ambient_temperature 298(2)
_diffrn_measured_fraction_theta_full 0.990
_diffrn_measured_fraction_theta_max 0.990
_diffrn_measurement_device_type 'CCD area detector'
_diffrn_measurement_method 'phi and omega scans'
_diffrn_radiation_monochromator graphite
_diffrn_radiation_source 'fine-focus sealed tube'
_diffrn_radiation_type MoK\a
_diffrn_radiation_wavelength 0.71073
_diffrn_reflns_av_R_equivalents 0.0246
_diffrn_reflns_av_sigmaI/netI 0.0786
_diffrn_reflns_limit_h_max 9
_diffrn_reflns_limit_h_min -7
_diffrn_reflns_limit_k_max 11
_diffrn_reflns_limit_k_min -12
_diffrn_reflns_limit_l_max 20
_diffrn_reflns_limit_l_min -20
_diffrn_reflns_number 7170
_diffrn_reflns_theta_full 25.00
_diffrn_reflns_theta_max 25.00
_diffrn_reflns_theta_min 2.41
_exptl_absorpt_coefficient_mu 1.569
_exptl_absorpt_correction_T_max 0.850
_exptl_absorpt_correction_T_min 0.828
_exptl_absorpt_correction_type empirical
_exptl_absorpt_process_details 'SADABS (Sheldrick, 1996)'
_exptl_crystal_colour COLORLESS
_exptl_crystal_density_diffrn 1.965
_exptl_crystal_density_method 'not measured'
_exptl_crystal_description BLOCK
_exptl_crystal_F_000 834
_exptl_crystal_size_max 0.15
_exptl_crystal_size_mid 0.10
_exptl_crystal_size_min 0.10
_refine_diff_density_max 0.947
_refine_diff_density_min -0.995
_refine_diff_density_rms 0.111
_refine_ls_extinction_method none
_refine_ls_goodness_of_fit_ref 0.952
_refine_ls_hydrogen_treatment constr
_refine_ls_matrix_type full
_refine_ls_number_parameters 424
_refine_ls_number_reflns 4938
_refine_ls_number_restraints 0
_refine_ls_restrained_S_all 0.952
_refine_ls_R_factor_all 0.0694
_refine_ls_R_factor_gt 0.0427
_refine_ls_shift/su_max 0.000
_refine_ls_shift/su_mean 0.000
_refine_ls_structure_factor_coef Fsqd
_refine_ls_weighting_details 'calc w=1/[\s^2^(Fo^2^)+(0.047P)^2^] where P=(Fo^2^+2Fc^2^)/3'
_refine_ls_weighting_scheme calc
_refine_ls_wR_factor_gt 0.0811
_refine_ls_wR_factor_ref 0.0854
_reflns_number_gt 3520
_reflns_number_total 4938
_reflns_threshold_expression >2sigma(I)
_cod_data_source_file b510446g.txt
_cod_data_source_block 30122bm
_cod_database_code 7238104

loop_
_symmetry_equiv_pos_as_xyz
'x, y, z'
'-x, -y, -z'

loop_
_atom_site_label
_atom_site_type_symbol
_atom_site_fract_x
_atom_site_fract_y
_atom_site_fract_z
_atom_site_U_iso_or_equiv
_atom_site_adp_type
_atom_site_occupancy
_atom_site_symmetry_multiplicity
_atom_site_calc_flag
_atom_site_refinement_flags
Cd1 Cd 1.17074(5) 0.08707(4) 0.24234(2) 0.02644(12) Uani 1 1 d .
Cd2 Cd 0.68792(5) 0.04899(4) 0.29731(2) 0.03012(12) Uani 1 1 d .
C1 C 1.1737(6) -0.0754(5) 0.1338(3) 0.0245(11) Uani 1 1 d .
C2 C 1.1301(6) -0.1504(5) 0.0778(3) 0.0288(12) Uani 1 1 d .
C3 C 1.0301(7) -0.2497(5) 0.1050(3) 0.0316(12) Uani 1 1 d .
H3 H 1.0025 -0.2770 0.1587 0.038 Uiso 1 1 calc R
C4 C 0.9728(7) -0.3067(5) 0.0477(3) 0.0300(12) Uani 1 1 d .
C5 C 1.0125(6) -0.2652(5) -0.0347(3) 0.0297(12) Uani 1 1 d .
H5 H 0.9654 -0.2991 -0.0716 0.036 Uiso 1 1 calc R
C6 C 1.1200(6) -0.1755(5) -0.0588(3) 0.0270(11) Uani 1 1 d .
C7 C 1.1752(6) -0.1147(5) -0.0020(3) 0.0256(11) Uani 1 1 d .
H7 H 1.2433 -0.0492 -0.0187 0.031 Uiso 1 1 calc R
C8 C 1.1704(6) -0.1387(5) -0.1446(3) 0.0306(12) Uani 1 1 d .
C9 C 0.9805(7) 0.1214(5) 0.3885(3) 0.0331(13) Uani 1 1 d .
C10 C 0.9116(6) 0.1594(5) 0.4633(3) 0.0259(11) Uani 1 1 d .
C11 C 0.9805(6) 0.2516(5) 0.4919(3) 0.0289(12) Uani 1 1 d .
H11 H 1.0652 0.2946 0.4628 0.035 Uiso 1 1 calc R
C12 C 0.9187(6) 0.2774(5) 0.5654(3) 0.0232(11) Uani 1 1 d .
C13 C 0.7959(6) 0.2252(5) 0.6098(3) 0.0243(11) Uani 1 1 d .
H13 H 0.7602 0.2471 0.6588 0.029 Uiso 1 1 calc R
C14 C 0.7210(6) 0.1345(5) 0.5796(3) 0.0250(11) Uani 1 1 d .
C15 C 0.7742(6) 0.1061(5) 0.5055(3) 0.0319(12) Uani 1 1 d .
H15 H 0.7189 0.0518 0.4839 0.038 Uiso 1 1 calc R
C16 C 0.5834(6) 0.0702(5) 0.6240(3) 0.0280(11) Uani 1 1 d .
C17 C 1.2380(7) 0.3813(6) 0.2216(3) 0.0346(13) Uani 1 1 d .
H17 H 1.1583 0.3768 0.2641 0.041 Uiso 1 1 calc R
C18 C 1.3058(6) 0.4964(5) 0.1962(3) 0.0267(11) Uani 1 1 d .
H18 H 1.2700 0.5702 0.2186 0.032 Uiso 1 1 calc R
C19 C 1.4285(6) 0.4965(5) 0.1364(3) 0.0258(11) Uani 1 1 d .
H19 H 1.4809 0.5713 0.1197 0.031 Uiso 1 1 calc R
C20 C 1.4765(7) 0.3932(6) 0.1007(3) 0.0362(13) Uani 1 1 d .
H20 H 1.5578 0.3957 0.0589 0.043 Uiso 1 1 calc R
C21 C 1.3970(7) 0.2808(6) 0.1301(3) 0.0325(12) Uani 1 1 d .
H21 H 1.4288 0.2072 0.1069 0.039 Uiso 1 1 calc R
C22 C 0.4781(6) 0.2695(5) 0.3875(3) 0.0220(11) Uani 1 1 d .
H22 H 0.4190 0.1999 0.4095 0.026 Uiso 1 1 calc R
C23 C 0.4411(7) 0.3821(5) 0.4155(3) 0.0332(12) Uani 1 1 d .
H23 H 0.3536 0.3921 0.4536 0.040 Uiso 1 1 calc R
C24 C 0.5366(6) 0.4833(5) 0.3863(3) 0.0306(12) Uani 1 1 d .
H24 H 0.5212 0.5591 0.4079 0.037 Uiso 1 1 calc R
C25 C 0.6525(7) 0.4689(5) 0.3256(3) 0.0319(12) Uani 1 1 d .
H25 H 0.7126 0.5368 0.3014 0.038 Uiso 1 1 calc R
C26 C 0.6775(7) 0.3514(5) 0.3016(3) 0.0307(12) Uani 1 1 d .
H26 H 0.7607 0.3414 0.2616 0.037 Uiso 1 1 calc R
N1 N 1.2812(5) 0.2746(5) 0.1879(2) 0.0294(10) Uani 1 1 d .
N2 N 0.5984(5) 0.2530(4) 0.3283(2) 0.0261(9) Uani 1 1 d .
N3 N 0.8691(6) -0.4112(5) 0.0743(3) 0.0374(12) Uani 1 1 d .
N4 N 0.9960(6) 0.3771(5) 0.5954(3) 0.0332(10) Uani 1 1 d .
O1 O 1.1084(5) -0.0982(4) 0.2064(2) 0.0333(9) Uani 1 1 d .
O2 O 1.2661(5) 0.0077(4) 0.1142(2) 0.0353(9) Uani 1 1 d .
O3 O 0.8565(6) -0.4579(4) 0.1448(3) 0.0541(12) Uani 1 1 d .
O4 O 0.8006(5) -0.4470(4) 0.0246(3) 0.0481(11) Uani 1 1 d .
O5 O 1.0904(5) -0.1722(4) -0.1930(2) 0.0411(10) Uani 1 1 d .
O6 O 1.2912(5) -0.0776(4) -0.1621(2) 0.0397(10) Uani 1 1 d .
O7 O 1.1081(5) 0.1706(4) 0.3529(2) 0.0370(10) Uani 1 1 d .
O8 O 0.9222(4) 0.0343(4) 0.3616(2) 0.0312(8) Uani 1 1 d .
O9 O 1.1209(5) 0.4201(4) 0.5591(3) 0.0480(11) Uani 1 1 d .
O10 O 0.9291(6) 0.4172(5) 0.6539(3) 0.0564(13) Uani 1 1 d .
O11 O 0.5904(5) 0.0299(4) 0.7011(2) 0.0386(9) Uani 1 1 d .
O12 O 0.4645(5) 0.0521(4) 0.5916(2) 0.0368(10) Uani 1 1 d .
O1W O 0.8097(4) -0.1626(4) 0.2847(2) 0.0317(8) Uani 1 1 d .
H1WA H 0.8900 -0.1564 0.2494 0.048 Uiso 1 1 d R
H1WB H 0.7383 -0.2002 0.2684 0.048 Uiso 1 1 d R
O2W O 0.5849(6) 0.7967(4) 0.1849(3) 0.0527(12) Uani 1 1 d .
H2WD H 0.6362 0.7214 0.1805 0.063 Uiso 1 1 d R
H2WA H 0.5226 0.8247 0.1470 0.079 Uiso 1 1 d R
O3W O 0.5661(11) 0.8688(8) 0.0407(5) 0.048(2) Uani 0.50 1 d P
H3WA H 0.5166 0.9469 0.0300 0.072 Uiso 0.50 1 d PR
H3WB H 0.6641 0.8658 0.0186 0.072 Uiso 0.50 1 d PR

loop_
_atom_site_aniso_label
_atom_site_aniso_U_11
_atom_site_aniso_U_22
_atom_site_aniso_U_33
_atom_site_aniso_U_23
_atom_site_aniso_U_13
_atom_site_aniso_U_12
Cd1 0.0238(2) 0.0335(2) 0.0256(2) -0.01134(16) 0.00108(15) -0.00954(16)
Cd2 0.0312(2) 0.0369(3) 0.0239(2) -0.00724(17) 0.00626(16) -0.01342(18)
C1 0.022(2) 0.033(3) 0.015(2) 0.000(2) 0.0067(19) -0.003(2)
C2 0.014(2) 0.036(3) 0.036(3) -0.007(2) 0.007(2) -0.007(2)
C3 0.032(3) 0.031(3) 0.037(3) -0.004(2) -0.012(2) -0.019(2)
C4 0.034(3) 0.019(3) 0.037(3) -0.011(2) 0.011(2) -0.008(2)
C5 0.025(3) 0.032(3) 0.032(3) -0.005(2) 0.002(2) -0.008(2)
C6 0.023(3) 0.022(3) 0.039(3) -0.013(2) -0.012(2) 0.001(2)
C7 0.018(2) 0.025(3) 0.029(3) -0.002(2) 0.004(2) 0.005(2)
C8 0.021(3) 0.027(3) 0.043(3) -0.014(2) 0.018(2) -0.006(2)
C9 0.034(3) 0.029(3) 0.033(3) -0.007(2) -0.020(2) 0.019(2)
C10 0.037(3) 0.021(3) 0.019(2) -0.008(2) 0.005(2) 0.001(2)
C11 0.029(3) 0.024(3) 0.034(3) -0.008(2) 0.011(2) -0.009(2)
C12 0.022(2) 0.029(3) 0.024(3) -0.016(2) 0.009(2) -0.009(2)
C13 0.023(2) 0.027(3) 0.021(2) -0.008(2) 0.0132(19) -0.003(2)
C14 0.019(2) 0.027(3) 0.034(3) -0.018(2) 0.006(2) -0.009(2)
C15 0.020(3) 0.031(3) 0.047(3) -0.008(2) -0.011(2) -0.005(2)
C16 0.031(3) 0.031(3) 0.023(3) -0.014(2) 0.003(2) 0.002(2)
C17 0.030(3) 0.042(3) 0.027(3) -0.002(2) 0.014(2) -0.006(2)
C18 0.019(2) 0.030(3) 0.031(3) -0.005(2) -0.002(2) -0.006(2)
C19 0.022(2) 0.023(3) 0.035(3) -0.003(2) -0.005(2) -0.012(2)
C20 0.031(3) 0.049(4) 0.030(3) -0.010(3) 0.010(2) -0.016(3)
C21 0.030(3) 0.032(3) 0.032(3) 0.000(2) 0.000(2) -0.001(2)
C22 0.023(2) 0.024(3) 0.025(3) -0.015(2) 0.002(2) -0.011(2)
C23 0.039(3) 0.031(3) 0.029(3) -0.009(2) 0.004(2) 0.001(2)
C24 0.029(3) 0.032(3) 0.036(3) -0.013(2) -0.014(2) -0.002(2)
C25 0.040(3) 0.031(3) 0.025(3) -0.010(2) 0.012(2) -0.006(2)
C26 0.028(3) 0.034(3) 0.033(3) -0.009(2) -0.008(2) -0.008(2)
N1 0.031(2) 0.042(3) 0.021(2) -0.010(2) 0.0081(19) -0.023(2)
N2 0.030(2) 0.029(2) 0.020(2) -0.0078(18) -0.0016(18) -0.0025(19)
N3 0.035(3) 0.047(3) 0.035(3) -0.013(2) 0.011(2) -0.022(2)
N4 0.037(3) 0.028(3) 0.036(3) -0.009(2) -0.003(2) -0.004(2)
O1 0.036(2) 0.044(2) 0.0230(19) -0.0157(17) 0.0044(16) -0.0087(17)
O2 0.039(2) 0.042(2) 0.033(2) -0.0178(18) -0.0030(17) -0.0149(19)
O3 0.051(3) 0.044(3) 0.064(3) 0.002(2) 0.013(2) -0.025(2)
O4 0.037(2) 0.041(3) 0.067(3) -0.005(2) -0.012(2) -0.0058(19)
O5 0.041(2) 0.052(3) 0.036(2) -0.015(2) -0.0095(18) -0.011(2)
O6 0.038(2) 0.042(2) 0.042(2) -0.0266(19) 0.0162(18) -0.0021(19)
O7 0.035(2) 0.042(2) 0.042(2) -0.0212(19) 0.0152(18) -0.0256(19)
O8 0.0168(17) 0.033(2) 0.043(2) -0.0021(17) -0.0118(15) 0.0014(15)
O9 0.045(2) 0.046(3) 0.054(3) -0.018(2) 0.016(2) -0.010(2)
O10 0.058(3) 0.055(3) 0.059(3) -0.019(2) 0.023(2) -0.024(2)
O11 0.043(2) 0.039(2) 0.030(2) -0.0032(17) 0.0057(17) -0.0043(19)
O12 0.035(2) 0.045(2) 0.038(2) -0.0115(19) 0.0002(17) -0.0285(19)
O1W 0.0252(19) 0.030(2) 0.038(2) -0.0017(16) -0.0095(16) 0.0014(15)
O2W 0.063(3) 0.037(3) 0.066(3) -0.014(2) -0.034(2) -0.002(2)
O3W 0.045(5) 0.034(5) 0.064(6) -0.004(4) 0.020(4) -0.027(4)

loop_
_atom_type_symbol
_atom_type_description
_atom_type_scat_dispersion_real
_atom_type_scat_dispersion_imag
_atom_type_scat_source
C C 0.0033 0.0016 'International Tables Vol C Tables 4.2.6.8 and 6.1.1.4'
H H 0.0000 0.0000 'International Tables Vol C Tables 4.2.6.8 and 6.1.1.4'
N N 0.0061 0.0033 'International Tables Vol C Tables 4.2.6.8 and 6.1.1.4'
O O 0.0106 0.0060 'International Tables Vol C Tables 4.2.6.8 and 6.1.1.4'
Cd Cd -0.8075 1.2024 'International Tables Vol C Tables 4.2.6.8 and 6.1.1.4'

loop_
_geom_angle_atom_site_label_1
_geom_angle_atom_site_label_2
_geom_angle_atom_site_label_3
_geom_angle
_geom_angle_site_symmetry_1
_geom_angle_site_symmetry_3
O7 Cd1 N1 87.25(14) . .
O7 Cd1 O1 132.47(13) . .
N1 Cd1 O1 139.84(13) . .
O7 Cd1 O11 88.03(14) . 2_756
N1 Cd1 O11 96.82(15) . 2_756
O1 Cd1 O11 91.13(14) . 2_756
O7 Cd1 O5 93.10(14) . 2_755
N1 Cd1 O5 92.80(16) . 2_755
O1 Cd1 O5 81.04(14) . 2_755
O11 Cd1 O5 170.35(15) 2_756 2_755
O7 Cd1 O2 173.93(12) . .
N1 Cd1 O2 87.32(13) . .
O1 Cd1 O2 53.27(12) . .
O11 Cd1 O2 89.94(13) 2_756 .
O5 Cd1 O2 89.86(13) 2_755 .
O8 Cd2 O6 119.09(14) . 2_755
O8 Cd2 N2 90.24(14) . .
O6 Cd2 N2 106.60(14) 2_755 .
O8 Cd2 O12 94.58(13) . 2_656
O6 Cd2 O12 141.06(13) 2_755 2_656
N2 Cd2 O12 91.11(14) . 2_656
O8 Cd2 O1W 79.96(13) . .
O6 Cd2 O1W 81.45(13) 2_755 .
N2 Cd2 O1W 169.60(13) . .
O12 Cd2 O1W 86.26(14) 2_656 .
O8 Cd2 O11 146.69(13) . 2_656
O6 Cd2 O11 88.84(13) 2_755 2_656
N2 Cd2 O11 99.15(14) . 2_656
O12 Cd2 O11 53.64(12) 2_656 2_656
O1W Cd2 O11 87.39(13) . 2_656
O2 C1 O1 119.6(5) . .
O2 C1 C2 122.0(4) . .
O1 C1 C2 118.4(4) . .
C7 C2 C3 120.7(5) . .
C7 C2 C1 119.9(5) . .
C3 C2 C1 119.2(5) . .
C2 C3 C4 117.2(5) . .
C2 C3 H3 121.4 . .
C4 C3 H3 121.4 . .
C3 C4 C5 122.1(5) . .
C3 C4 N3 118.4(5) . .
C5 C4 N3 119.5(5) . .
C6 C5 C4 119.2(5) . .
C6 C5 H5 120.4 . .
C4 C5 H5 120.4 . .
C5 C6 C7 119.1(5) . .
C5 C6 C8 119.2(4) . .
C7 C6 C8 121.6(5) . .
C2 C7 C6 121.5(5) . .
C2 C7 H7 119.3 . .
C6 C7 H7 119.3 . .
O6 C8 O5 125.1(5) . .
O6 C8 C6 116.5(5) . .
O5 C8 C6 118.5(4) . .
O8 C9 O7 120.0(5) . .
O8 C9 C10 121.0(5) . .
O7 C9 C10 118.8(5) . .
C11 C10 C15 119.4(4) . .
C11 C10 C9 119.6(5) . .
C15 C10 C9 121.0(5) . .
C10 C11 C12 117.4(4) . .
C10 C11 H11 121.3 . .
C12 C11 H11 121.3 . .
C13 C12 C11 125.8(5) . .
C13 C12 N4 117.7(4) . .
C11 C12 N4 116.4(4) . .
C12 C13 C14 117.1(4) . .
C12 C13 H13 121.5 . .
C14 C13 H13 121.5 . .
C15 C14 C13 120.2(4) . .
C15 C14 C16 118.0(4) . .
C13 C14 C16 121.7(4) . .
C14 C15 C10 119.7(5) . .
C14 C15 H15 120.2 . .
C10 C15 H15 120.2 . .
O12 C16 O11 119.7(5) . .
O12 C16 C14 122.2(5) . .
O11 C16 C14 118.1(5) . .
N1 C17 C18 123.3(5) . .
N1 C17 H17 118.4 . .
C18 C17 H17 118.4 . .
C19 C18 C17 116.5(5) . .
C19 C18 H18 121.7 . .
C17 C18 H18 121.7 . .
C20 C19 C18 122.7(5) . .
C20 C19 H19 118.7 . .
C18 C19 H19 118.7 . .
C19 C20 C21 116.4(5) . .
C19 C20 H20 121.8 . .
C21 C20 H20 121.8 . .
N1 C21 C20 123.4(5) . .
N1 C21 H21 118.3 . .
C20 C21 H21 118.3 . .
C23 C22 N2 122.9(5) . .
C23 C22 H22 118.6 . .
N2 C22 H22 118.6 . .
C22 C23 C24 118.6(5) . .
C22 C23 H23 120.7 . .
C24 C23 H23 120.7 . .
C25 C24 C23 118.5(5) . .
C25 C24 H24 120.8 . .
C23 C24 H24 120.8 . .
C24 C25 C26 117.4(5) . .
C24 C25 H25 121.3 . .
C26 C25 H25 121.3 . .
N2 C26 C25 126.8(5) . .
N2 C26 H26 116.6 . .
C25 C26 H26 116.6 . .
C21 N1 C17 117.7(5) . .
C21 N1 Cd1 123.1(4) . .
C17 N1 Cd1 118.9(3) . .
C26 N2 C22 115.5(4) . .
C26 N2 Cd2 121.9(4) . .
C22 N2 Cd2 121.3(3) . .
O3 N3 O4 123.9(5) . .
O3 N3 C4 118.1(5) . .
O4 N3 C4 118.0(5) . .
O10 N4 O9 121.8(5) . .
O10 N4 C12 118.3(4) . .
O9 N4 C12 119.9(4) . .
C1 O1 Cd1 97.1(3) . .
C1 O2 Cd1 88.3(3) . .
C8 O5 Cd1 132.1(4) . 2_755
C8 O6 Cd2 101.5(3) . 2_755
C9 O7 Cd1 107.0(3) . .
C9 O8 Cd2 130.2(3) . .
C16 O11 Cd1 122.6(3) . 2_756
C16 O11 Cd2 87.5(3) . 2_656
Cd1 O11 Cd2 127.76(17) 2_756 2_656
C16 O12 Cd2 99.1(3) . 2_656
Cd2 O1W H1WA 108.4 . .
Cd2 O1W H1WB 108.1 . .
H1WA O1W H1WB 107.6 . .
H2WD O2W H2WA 109.5 . .
H3WA O3W H3WB 109.5 . .

loop_
_geom_bond_atom_site_label_1
_geom_bond_atom_site_label_2
_geom_bond_distance
_geom_bond_site_symmetry_2
Cd1 O7 2.240(4) .
Cd1 N1 2.273(4) .
Cd1 O1 2.293(4) .
Cd1 O11 2.339(4) 2_756
Cd1 O5 2.363(4) 2_755
Cd1 O2 2.530(3) .
Cd1 O8 2.775(4) .
Cd2 O8 2.284(3) .
Cd2 O6 2.289(4) 2_755
Cd2 N2 2.302(4) .
Cd2 O12 2.333(4) 2_656
Cd2 O1W 2.333(4) .
Cd2 O11 2.530(4) 2_656
Cd2 O5 2.700(4) 2_755
C1 O2 1.212(6) .
C1 O1 1.302(6) .
C1 C2 1.465(7) .
C2 C7 1.380(7) .
C2 C3 1.396(7) .
C3 C4 1.405(7) .
C3 H3 0.9300 .
C4 C5 1.421(7) .
C4 N3 1.457(7) .
C5 C6 1.358(7) .
C5 H5 0.9300 .
C6 C7 1.417(7) .
C6 C8 1.486(7) .
C7 H7 0.9300 .
C8 O6 1.236(6) .
C8 O5 1.246(6) .
C9 O8 1.273(7) .
C9 O7 1.279(7) .
C9 C10 1.463(7) .
C10 C11 1.381(7) .
C10 C15 1.401(7) .
C11 C12 1.382(7) .
C11 H11 0.9300 .
C12 C13 1.316(7) .
C12 N4 1.497(6) .
C13 C14 1.410(7) .
C13 H13 0.9300 .
C14 C15 1.386(7) .
C14 C16 1.466(7) .
C15 H15 0.9300 .
C16 O12 1.226(6) .
C16 O11 1.319(6) .
C17 N1 1.347(7) .
C17 C18 1.375(7) .
C17 H17 0.9300 .
C18 C19 1.364(7) .
C18 H18 0.9300 .
C19 C20 1.341(8) .
C19 H19 0.9300 .
C20 C21 1.410(8) .
C20 H20 0.9300 .
C21 N1 1.303(7) .
C21 H21 0.9300 .
C22 C23 1.347(7) .
C22 N2 1.364(6) .
C22 H22 0.9300 .
C23 C24 1.393(8) .
C23 H23 0.9300 .
C24 C25 1.356(7) .
C24 H24 0.9300 .
C25 C26 1.357(7) .
C25 H25 0.9300 .
C26 N2 1.281(7) .
C26 H26 0.9300 .
N3 O3 1.218(6) .
N3 O4 1.218(6) .
N4 O10 1.220(6) .
N4 O9 1.237(6) .
O1W H1WA 0.8499 .
O1W H1WB 0.8500 .
O2W H2WD 0.8500 .
O2W H2WA 0.8500 .
O3W H3WA 0.8500 .
O3W H3WB 0.8501 .

loop_
_geom_hbond_atom_site_label_D
_geom_hbond_atom_site_label_H
_geom_hbond_atom_site_label_A
_geom_hbond_distance_DH
_geom_hbond_distance_HA
_geom_hbond_distance_DA
_geom_hbond_angle_DHA
_geom_hbond_site_symmetry_A
O1W H1WA O1 0.85 2.00 2.775(5) 151.9 .
O2W H2WA O3W 0.85 1.81 2.470(10) 132.6 .
O1W H1WB O2W 0.85 2.02 2.779(5) 149.0 1_545
O2W H2WD O3 0.85 2.53 3.344(7) 161.8 1_565
O3W H3WA O2 0.85 2.47 2.965(10) 118.1 1_465
O3W H3WA O3W 0.85 2.12 2.927(18) 157.7 2_675
O3W H3WB O2 0.85 2.47 3.018(9) 123.2 2_765
